data_4119167
loop_
_publ_author_name
'Andrew J. Lewis'
'Patrick J. Carroll'
'Eric J. Schelter'

_publ_section_title
;
 Reductive Cleavage of Nitrite to Form Terminal Uranium Mono-Oxo Complexes
;
_journal_name_full 'Journal of the American Chemical Society'
_journal_page_first 511
_journal_page_last 518
_journal_paper_doi 10.1021/ja311057y
_journal_volume 135
_journal_year 2013
_chemical_formula_sum 'C20 H52 N2 O4 Si4 U'
_chemical_formula_weight 735.03
_space_group_IT_number 2
_symmetry_cell_setting triclinic
_symmetry_Int_Tables_number 2
_symmetry_space_group_name_Hall '-P 1'
_symmetry_space_group_name_H-M 'P -1'
_atom_sites_solution_hydrogens geom
_atom_sites_solution_primary direct
_audit_creation_method SHELXL-97
_cell_angle_alpha 104.511(5)
_cell_angle_beta 101.754(5)
_cell_angle_gamma 101.706(5)
_cell_formula_units_Z 4
_cell_length_a 10.7070(12)
_cell_length_b 18.0278(18)
_cell_length_c 18.0287(18)
_cell_measurement_temperature 143(1)
_cell_volume 3177.7(6)
_computing_data_collection 'Bruker APEX2'
_computing_data_reduction 'Bruker SAINT'
_computing_structure_refinement 'SHELXL-97 (Sheldrick, 2008)'
_computing_structure_solution 'SHELXS-97 (Sheldrick, 2008)'
_diffrn_ambient_temperature 143(1)
_diffrn_measured_fraction_theta_full 0.991
_diffrn_measured_fraction_theta_max 0.991
_diffrn_measurement_device 'CCD Area Detector'
_diffrn_measurement_device_type 'Bruker APEXII'
_diffrn_measurement_method 'phi and omega scans'
_diffrn_radiation_monochromator graphite
_diffrn_radiation_source 'sealed tube'
_diffrn_radiation_type MoK\a
_diffrn_radiation_wavelength 0.71073
_diffrn_reflns_av_R_equivalents 0.0604
_diffrn_reflns_av_sigmaI/netI 0.0375
_diffrn_reflns_limit_h_max 13
_diffrn_reflns_limit_h_min -13
_diffrn_reflns_limit_k_max 22
_diffrn_reflns_limit_k_min -23
_diffrn_reflns_limit_l_max 23
_diffrn_reflns_limit_l_min 0
_diffrn_reflns_number 85341
_diffrn_reflns_theta_full 27.63
_diffrn_reflns_theta_max 27.63
_diffrn_reflns_theta_min 1.96
_exptl_absorpt_coefficient_mu 5.283
_exptl_absorpt_correction_T_max 0.7456
_exptl_absorpt_correction_T_min 0.4741
_exptl_absorpt_correction_type multi-scan
_exptl_absorpt_process_details '(SADABS; Sheldrick, 2007)'
_exptl_crystal_density_diffrn 1.536
_exptl_crystal_F_000 1464
_exptl_crystal_size_max 0.40
_exptl_crystal_size_mid 0.35
_exptl_crystal_size_min 0.28
_refine_diff_density_max 2.512
_refine_diff_density_min -3.874
_refine_diff_density_rms 0.136
_refine_ls_extinction_method none
_refine_ls_goodness_of_fit_ref 1.087
_refine_ls_hydrogen_treatment constr
_refine_ls_matrix_type full
_refine_ls_number_parameters 594
_refine_ls_number_reflns 14639
_refine_ls_number_restraints 67
_refine_ls_restrained_S_all 1.085
_refine_ls_R_factor_all 0.0445
_refine_ls_R_factor_gt 0.0397
_refine_ls_shift/su_max 0.002
_refine_ls_shift/su_mean 0.000
_refine_ls_structure_factor_coef Fsqd
_refine_ls_weighting_details 'calc w=1/[\s^2^(Fo^2^)+(0.0408P)^2^+28.3651P] where P=(Fo^2^+2Fc^2^)/3'
_refine_ls_weighting_scheme calc
_refine_ls_wR_factor_gt 0.1069
_refine_ls_wR_factor_ref 0.1118
_reflns_number_gt 13863
_reflns_number_total 14639
_reflns_threshold_expression >2sigma(I)
_cod_data_source_file ja311057y_si_002_2.cif
_cod_data_source_block twin5
_cod_original_sg_symbol_H-M 'P -1 '
_cod_database_code 4119167

loop_
_symmetry_equiv_pos_as_xyz
'x, y, z'
'-x, -y, -z'

loop_
_atom_site_label
_atom_site_type_symbol
_atom_site_fract_x
_atom_site_fract_y
_atom_site_fract_z
_atom_site_U_iso_or_equiv
_atom_site_adp_type
_atom_site_occupancy
_atom_site_symmetry_multiplicity
_atom_site_calc_flag
_atom_site_refinement_flags
_atom_site_disorder_assembly
_atom_site_disorder_group
U1 U 0.53200(3) 0.244410(17) 0.761691(18) 0.02019(7) Uani 1 1 d . . .
Si1 Si 0.2342(2) 0.12218(14) 0.61749(14) 0.0282(5) Uani 1 1 d . . .
Si2 Si 0.2406(2) 0.13709(14) 0.78644(15) 0.0269(5) Uani 1 1 d . . .
Si3 Si 0.8302(3) 0.39069(14) 0.77453(15) 0.0288(5) Uani 1 1 d . . .
Si4 Si 0.8386(2) 0.30681(14) 0.89787(14) 0.0261(5) Uani 1 1 d . . .
O1 O 0.5444(6) 0.2178(4) 0.8518(3) 0.0274(12) Uani 1 1 d . . .
O2 O 0.5169(6) 0.2700(3) 0.6713(3) 0.0281(12) Uani 1 1 d . . .
O3 O 0.4575(6) 0.3624(3) 0.8108(4) 0.0300(13) Uani 1 1 d . . .
O4 O 0.6085(6) 0.1333(3) 0.6988(4) 0.0269(12) Uani 1 1 d . . .
N1 N 0.3196(7) 0.1630(4) 0.7168(4) 0.0230(13) Uani 1 1 d . . .
N2 N 0.7514(7) 0.3198(4) 0.8118(4) 0.0252(14) Uani 1 1 d . . .
C1 C 0.1489(12) 0.0118(6) 0.5904(7) 0.049(3) Uani 1 1 d . . .
H1a H 0.2126 -0.0156 0.6062 0.074 Uiso 1 1 calc R . .
H1b H 0.1102 -0.0092 0.5340 0.074 Uiso 1 1 calc R . .
H1c H 0.0808 0.0048 0.6174 0.074 Uiso 1 1 calc R . .
C2 C 0.3402(11) 0.1257(6) 0.5465(6) 0.044(2) Uani 1 1 d . . .
H2a H 0.3759 0.1799 0.5493 0.065 Uiso 1 1 calc R . .
H2b H 0.2875 0.0963 0.4934 0.065 Uiso 1 1 calc R . .
H2c H 0.4114 0.1026 0.5607 0.065 Uiso 1 1 calc R . .
C3 C 0.1084(11) 0.1755(6) 0.5892(7) 0.042(2) Uani 1 1 d . . .
H3a H 0.0462 0.1718 0.6205 0.064 Uiso 1 1 calc R . .
H3b H 0.0624 0.1517 0.5338 0.064 Uiso 1 1 calc R . .
H3c H 0.1518 0.2304 0.5986 0.064 Uiso 1 1 calc R . .
C4 C 0.2878(12) 0.0515(6) 0.8144(7) 0.042(2) Uani 1 1 d . . .
H4a H 0.2625 0.0060 0.7679 0.064 Uiso 1 1 calc R . .
H4b H 0.2433 0.0392 0.8527 0.064 Uiso 1 1 calc R . .
H4c H 0.3819 0.0654 0.8370 0.064 Uiso 1 1 calc R . .
C5 C 0.0557(11) 0.1102(8) 0.7529(8) 0.055(3) Uani 1 1 d . . .
H5a H 0.0279 0.1526 0.7373 0.082 Uiso 1 1 calc R . .
H5b H 0.0201 0.1016 0.7957 0.082 Uiso 1 1 calc R . .
H5c H 0.0242 0.0625 0.7085 0.082 Uiso 1 1 calc R . .
C6 C 0.2779(11) 0.2229(6) 0.8792(6) 0.043(2) Uani 1 1 d . . .
H6a H 0.3671 0.2322 0.9101 0.064 Uiso 1 1 calc R . .
H6b H 0.2176 0.2106 0.9100 0.064 Uiso 1 1 calc R . .
H6c H 0.2680 0.2697 0.8650 0.064 Uiso 1 1 calc R . .
C7 C 0.9764(11) 0.3672(7) 0.7409(7) 0.050(3) Uani 1 1 d . . .
H7a H 1.0485 0.3764 0.7866 0.076 Uiso 1 1 calc R . .
H7b H 1.0027 0.4008 0.7099 0.076 Uiso 1 1 calc R . .
H7c H 0.9527 0.3125 0.7091 0.076 Uiso 1 1 calc R . .
C8 C 0.7269(11) 0.4063(6) 0.6876(7) 0.047(3) Uani 1 1 d . . .
H8a H 0.6994 0.3583 0.6437 0.070 Uiso 1 1 calc R . .
H8b H 0.7772 0.4485 0.6734 0.070 Uiso 1 1 calc R . .
H8c H 0.6503 0.4203 0.7005 0.070 Uiso 1 1 calc R . .
C9 C 0.8870(12) 0.4915(6) 0.8520(7) 0.046(3) Uani 1 1 d . . .
H9a H 0.8113 0.5095 0.8608 0.070 Uiso 1 1 calc R . .
H9b H 0.9411 0.5286 0.8337 0.070 Uiso 1 1 calc R . .
H9c H 0.9374 0.4878 0.9008 0.070 Uiso 1 1 calc R . .
C10 C 0.8270(10) 0.1989(6) 0.8873(6) 0.039(2) Uani 1 1 d . . .
H10a H 0.7386 0.1720 0.8852 0.059 Uiso 1 1 calc R . .
H10b H 0.8883 0.1948 0.9320 0.059 Uiso 1 1 calc R . .
H10c H 0.8481 0.1748 0.8392 0.059 Uiso 1 1 calc R . .
C11 C 1.0218(10) 0.3542(7) 0.9272(7) 0.046(3) Uani 1 1 d . . .
H11a H 1.0609 0.3266 0.8892 0.070 Uiso 1 1 calc R . .
H11b H 1.0605 0.3512 0.9789 0.070 Uiso 1 1 calc R . .
H11c H 1.0376 0.4089 0.9284 0.070 Uiso 1 1 calc R . .
C12 C 0.7807(10) 0.3523(6) 0.9859(5) 0.037(2) Uani 1 1 d . . .
H12a H 0.7917 0.4080 0.9926 0.056 Uiso 1 1 calc R . .
H12b H 0.8319 0.3456 1.0329 0.056 Uiso 1 1 calc R . .
H12c H 0.6889 0.3266 0.9772 0.056 Uiso 1 1 calc R . .
C13 C 0.3606(12) 0.3857(6) 0.7583(7) 0.044(3) Uani 1 1 d . . .
H13a H 0.2727 0.3507 0.7467 0.059 Uiso 1 1 calc R . .
H13b H 0.3835 0.3843 0.7087 0.059 Uiso 1 1 calc R . .
C14 C 0.3669(13) 0.4694(6) 0.8040(7) 0.050(3) Uani 1 1 d . . .
H14a H 0.2822 0.4810 0.7899 0.066 Uiso 1 1 calc R . .
H14b H 0.4343 0.5080 0.7946 0.066 Uiso 1 1 calc R . .
C15 C 0.4021(12) 0.4691(6) 0.8900(7) 0.049(3) Uani 1 1 d . . .
H15a H 0.4433 0.5225 0.9260 0.065 Uiso 1 1 calc R . .
H15b H 0.3244 0.4458 0.9046 0.065 Uiso 1 1 calc R . .
C16 C 0.4982(10) 0.4184(6) 0.8903(6) 0.041(2) Uani 1 1 d . . .
H16a H 0.5882 0.4508 0.9020 0.055 Uiso 1 1 calc R . .
H16b H 0.4934 0.3907 0.9298 0.055 Uiso 1 1 calc R . .
C17 C 0.5723(10) 0.0507(5) 0.7012(6) 0.036(2) Uani 1 1 d . . .
H17a H 0.4817 0.0237 0.6703 0.048 Uiso 1 1 calc R . .
H17b H 0.5818 0.0494 0.7554 0.048 Uiso 1 1 calc R . .
C18 C 0.6683(12) 0.0127(6) 0.6651(8) 0.049(3) Uani 1 1 d . . .
H18a H 0.6281 -0.0434 0.6371 0.066 Uiso 1 1 calc R . .
H18b H 0.7478 0.0185 0.7056 0.066 Uiso 1 1 calc R . .
C19 C 0.6992(12) 0.0588(6) 0.6078(7) 0.045(2) Uani 1 1 d . . .
H19a H 0.7832 0.0554 0.5968 0.060 Uiso 1 1 calc R . .
H19b H 0.6300 0.0391 0.5581 0.060 Uiso 1 1 calc R . .
C20 C 0.7051(9) 0.1430(5) 0.6523(6) 0.035(2) Uani 1 1 d . . .
H20a H 0.7932 0.1708 0.6868 0.047 Uiso 1 1 calc R . .
H20b H 0.6809 0.1722 0.6157 0.047 Uiso 1 1 calc R . .
U1' U 0.51859(3) 0.251068(17) 0.266858(18) 0.02190(8) Uani 1 1 d . . .
Si1' Si 0.2433(2) 0.29174(15) 0.16975(15) 0.0301(5) Uani 1 1 d . . .
Si2' Si 0.2150(3) 0.11642(15) 0.13493(15) 0.0314(5) Uani 1 1 d . . .
Si3' Si 0.8270(2) 0.38672(15) 0.33466(16) 0.0296(5) Uani 1 1 d . . .
Si4' Si 0.8026(2) 0.25448(15) 0.41041(15) 0.0295(5) Uani 1 1 d . . .
O1' O 0.4992(6) 0.1563(3) 0.2834(4) 0.0307(13) Uani 1 1 d . . .
O2' O 0.5392(6) 0.3461(3) 0.2492(4) 0.0281(12) Uani 1 1 d . . .
O3' O 0.4433(7) 0.2977(4) 0.3855(4) 0.0336(13) Uani 1 1 d U B .
O4' O 0.5939(6) 0.1966(4) 0.1510(4) 0.0300(13) Uani 1 1 d . . .
N1' N 0.3078(6) 0.2146(4) 0.1848(4) 0.0237(14) Uani 1 1 d . . .
N2' N 0.7313(7) 0.3002(4) 0.3458(4) 0.0222(13) Uani 1 1 d . . .
C1' C 0.0592(11) 0.2629(8) 0.1321(9) 0.059(3) Uani 1 1 d . . .
H1a' H 0.0328 0.2271 0.0788 0.089 Uiso 1 1 calc R . .
H1b' H 0.0292 0.3096 0.1322 0.089 Uiso 1 1 calc R . .
H1c' H 0.0208 0.2370 0.1658 0.089 Uiso 1 1 calc R . .
C2' C 0.3147(11) 0.3354(6) 0.0983(6) 0.038(2) Uani 1 1 d . . .
H2a' H 0.4096 0.3479 0.1150 0.057 Uiso 1 1 calc R . .
H2b' H 0.2882 0.3830 0.0973 0.057 Uiso 1 1 calc R . .
H2c' H 0.2829 0.2976 0.0460 0.057 Uiso 1 1 calc R . .
C3' C 0.2734(12) 0.3742(7) 0.2635(6) 0.047(3) Uani 1 1 d . . .
H3a' H 0.2472 0.3525 0.3032 0.071 Uiso 1 1 calc R . .
H3b' H 0.2227 0.4105 0.2533 0.071 Uiso 1 1 calc R . .
H3c' H 0.3659 0.4019 0.2822 0.071 Uiso 1 1 calc R . .
C4' C 0.1450(15) 0.1009(7) 0.0266(7) 0.059(3) Uani 1 1 d . . .
H4a' H 0.0698 0.1223 0.0195 0.088 Uiso 1 1 calc R . .
H4b' H 0.1181 0.0450 -0.0015 0.088 Uiso 1 1 calc R . .
H4c' H 0.2112 0.1274 0.0063 0.088 Uiso 1 1 calc R . .
C5' C 0.3129(13) 0.0415(6) 0.1329(7) 0.051(3) Uani 1 1 d . . .
H5a' H 0.3803 0.0529 0.1063 0.077 Uiso 1 1 calc R . .
H5b' H 0.2553 -0.0107 0.1049 0.077 Uiso 1 1 calc R . .
H5c' H 0.3536 0.0439 0.1863 0.077 Uiso 1 1 calc R . .
C6' C 0.0766(13) 0.0823(8) 0.1797(8) 0.062(4) Uani 1 1 d . . .
H6a' H 0.1126 0.0901 0.2353 0.093 Uiso 1 1 calc R . .
H6b' H 0.0339 0.0269 0.1532 0.093 Uiso 1 1 calc R . .
H6c' H 0.0132 0.1126 0.1734 0.093 Uiso 1 1 calc R . .
C7' C 0.8193(11) 0.3773(6) 0.2271(6) 0.037(2) Uani 1 1 d . . .
H7a' H 0.8428 0.3300 0.2035 0.056 Uiso 1 1 calc R . .
H7b' H 0.8801 0.4228 0.2240 0.056 Uiso 1 1 calc R . .
H7c' H 0.7311 0.3743 0.1990 0.056 Uiso 1 1 calc R . .
C8' C 0.7757(11) 0.4776(5) 0.3795(6) 0.038(2) Uani 1 1 d . . .
H8a' H 0.6865 0.4725 0.3514 0.058 Uiso 1 1 calc R . .
H8b' H 0.8338 0.5237 0.3755 0.058 Uiso 1 1 calc R . .
H8c' H 0.7807 0.4830 0.4344 0.058 Uiso 1 1 calc R . .
C9' C 1.0085(10) 0.4135(8) 0.3815(8) 0.058(3) Uani 1 1 d . . .
H9a' H 1.0251 0.4302 0.4383 0.087 Uiso 1 1 calc R . .
H9b' H 1.0524 0.4560 0.3650 0.087 Uiso 1 1 calc R . .
H9c' H 1.0415 0.3680 0.3652 0.087 Uiso 1 1 calc R . .
C10' C 0.9090(13) 0.1957(7) 0.3664(7) 0.051(3) Uani 1 1 d . . .
H10a' H 0.8555 0.1539 0.3193 0.077 Uiso 1 1 calc R . .
H10b' H 0.9503 0.1729 0.4043 0.077 Uiso 1 1 calc R . .
H10c' H 0.9760 0.2299 0.3529 0.077 Uiso 1 1 calc R . .
C11' C 0.6807(12) 0.1837(9) 0.4400(8) 0.065(4) Uani 1 1 d . . .
H11a' H 0.6190 0.2101 0.4592 0.097 Uiso 1 1 calc R . .
H11b' H 0.7275 0.1666 0.4812 0.097 Uiso 1 1 calc R . .
H11c' H 0.6336 0.1383 0.3947 0.097 Uiso 1 1 calc R . .
C12' C 0.9036(13) 0.3257(7) 0.5086(6) 0.054(3) Uani 1 1 d . . .
H12a' H 0.9880 0.3514 0.5038 0.081 Uiso 1 1 calc R . .
H12b' H 0.9164 0.2975 0.5470 0.081 Uiso 1 1 calc R . .
H12c' H 0.8584 0.3650 0.5257 0.081 Uiso 1 1 calc R . .
C13' C 0.5011(12) 0.3721(7) 0.4489(6) 0.051(3) Uani 1 1 d DU . .
H13a' H 0.4841 0.4166 0.4312 0.067 Uiso 0.70 1 calc PR A 1
H13b' H 0.5959 0.3810 0.4686 0.067 Uiso 0.70 1 calc PR A 1
H13a" H 0.5320 0.4147 0.4277 0.067 Uiso 0.30 1 calc PR A 2
H13b" H 0.5755 0.3680 0.4872 0.067 Uiso 0.30 1 calc PR A 2
C14' C 0.4307(15) 0.3605(10) 0.5125(8) 0.052(3) Uani 0.70 1 d PDU B 1
H14a' H 0.4791 0.3374 0.5481 0.069 Uiso 0.70 1 calc PR B 1
H14b' H 0.4229 0.4109 0.5434 0.069 Uiso 0.70 1 calc PR B 1
C14" C 0.394(3) 0.3881(13) 0.488(2) 0.049(6) Uani 0.30 1 d PDU B 2
H14a" H 0.3491 0.4225 0.4654 0.065 Uiso 0.30 1 calc PR B 2
H14b" H 0.4298 0.4130 0.5445 0.065 Uiso 0.30 1 calc PR B 2
C15' C 0.3005(13) 0.3070(8) 0.4695(8) 0.068(3) Uani 1 1 d DU . .
H15a' H 0.2399 0.3355 0.4502 0.090 Uiso 0.70 1 calc PR B 1
H15b' H 0.2635 0.2789 0.5028 0.090 Uiso 0.70 1 calc PR B 1
H15a" H 0.3138 0.2887 0.5160 0.090 Uiso 0.30 1 calc PR B 2
H15b" H 0.2095 0.3095 0.4550 0.090 Uiso 0.30 1 calc PR B 2
C16' C 0.3286(12) 0.2511(7) 0.4021(7) 0.048(2) Uani 1 1 d U B .
H16a' H 0.3490 0.2059 0.4170 0.064 Uiso 1 1 calc R . .
H16b' H 0.2529 0.2318 0.3558 0.064 Uiso 1 1 calc R . .
C17' C 0.6813(11) 0.1440(6) 0.1494(6) 0.040(2) Uani 1 1 d . . .
H17a' H 0.6439 0.0973 0.1631 0.054 Uiso 1 1 calc R . .
H17b' H 0.7676 0.1714 0.1864 0.054 Uiso 1 1 calc R . .
C18' C 0.6919(14) 0.1216(10) 0.0655(7) 0.069(4) Uani 1 1 d . . .
H18a' H 0.7752 0.1521 0.0622 0.092 Uiso 1 1 calc R . .
H18b' H 0.6872 0.0655 0.0468 0.092 Uiso 1 1 calc R . .
C19' C 0.5818(19) 0.1390(10) 0.0177(8) 0.078(5) Uani 1 1 d . . .
H19a' H 0.5055 0.0929 -0.0035 0.104 Uiso 1 1 calc R . .
H19b' H 0.6058 0.1549 -0.0262 0.104 Uiso 1 1 calc R . .
C20' C 0.5530(11) 0.2052(6) 0.0733(6) 0.039(2) Uani 1 1 d . . .
H20a' H 0.6018 0.2560 0.0717 0.052 Uiso 1 1 calc R . .
H20b' H 0.4592 0.2018 0.0594 0.052 Uiso 1 1 calc R . .

loop_
_atom_site_aniso_label
_atom_site_aniso_U_11
_atom_site_aniso_U_22
_atom_site_aniso_U_33
_atom_site_aniso_U_23
_atom_site_aniso_U_13
_atom_site_aniso_U_12
U1 0.02475(18) 0.01770(14) 0.01917(15) 0.00580(11) 0.00674(12) 0.00685(12)
Si1 0.0323(12) 0.0225(11) 0.0247(11) 0.0039(9) -0.0001(9) 0.0080(9)
Si2 0.0263(12) 0.0293(11) 0.0313(12) 0.0144(10) 0.0127(10) 0.0096(9)
Si3 0.0313(12) 0.0260(11) 0.0292(12) 0.0104(9) 0.0095(10) 0.0037(9)
Si4 0.0261(11) 0.0278(11) 0.0251(11) 0.0082(9) 0.0057(9) 0.0098(9)
O1 0.031(3) 0.032(3) 0.021(3) 0.012(2) 0.005(2) 0.010(2)
O2 0.035(3) 0.028(3) 0.024(3) 0.011(2) 0.012(2) 0.007(2)
O3 0.031(3) 0.025(3) 0.032(3) 0.005(2) 0.003(3) 0.014(2)
O4 0.036(3) 0.020(3) 0.030(3) 0.007(2) 0.016(3) 0.011(2)
N1 0.026(3) 0.019(3) 0.025(3) 0.009(3) 0.005(3) 0.008(3)
N2 0.035(4) 0.017(3) 0.029(4) 0.010(3) 0.011(3) 0.013(3)
C1 0.060(7) 0.029(5) 0.044(6) 0.003(4) -0.002(5) 0.006(5)
C2 0.056(6) 0.046(6) 0.026(5) 0.003(4) 0.012(4) 0.013(5)
C3 0.040(5) 0.045(6) 0.043(6) 0.023(5) 0.002(4) 0.012(4)
C4 0.058(7) 0.041(5) 0.048(6) 0.028(5) 0.026(5) 0.026(5)
C5 0.040(6) 0.070(8) 0.066(8) 0.029(6) 0.024(6) 0.020(6)
C6 0.056(6) 0.050(6) 0.035(5) 0.014(4) 0.032(5) 0.022(5)
C7 0.046(6) 0.059(7) 0.054(7) 0.022(5) 0.028(5) 0.009(5)
C8 0.053(6) 0.044(6) 0.044(6) 0.032(5) 0.007(5) -0.001(5)
C9 0.058(7) 0.025(4) 0.051(6) 0.007(4) 0.015(5) 0.005(4)
C10 0.044(6) 0.041(5) 0.042(6) 0.016(4) 0.012(4) 0.027(4)
C11 0.034(5) 0.067(7) 0.039(6) 0.021(5) 0.001(4) 0.017(5)
C12 0.042(5) 0.044(5) 0.024(4) 0.007(4) 0.005(4) 0.017(4)
C13 0.054(7) 0.038(5) 0.042(6) 0.010(4) 0.005(5) 0.028(5)
C14 0.062(7) 0.032(5) 0.058(7) 0.013(5) 0.012(6) 0.025(5)
C15 0.060(7) 0.034(5) 0.057(7) 0.007(5) 0.022(6) 0.025(5)
C16 0.049(6) 0.032(5) 0.036(5) 0.000(4) 0.002(4) 0.018(4)
C17 0.043(5) 0.023(4) 0.051(6) 0.015(4) 0.019(4) 0.014(4)
C18 0.060(7) 0.030(5) 0.077(8) 0.021(5) 0.039(6) 0.025(5)
C19 0.059(6) 0.037(5) 0.046(6) 0.004(4) 0.031(5) 0.023(5)
C20 0.040(5) 0.030(5) 0.040(5) 0.008(4) 0.020(4) 0.014(4)
U1' 0.02721(19) 0.01882(14) 0.02052(15) 0.00699(11) 0.00654(13) 0.00665(13)
Si1' 0.0310(12) 0.0331(12) 0.0310(12) 0.0120(10) 0.0086(10) 0.0161(10)
Si2' 0.0346(12) 0.0268(12) 0.0279(12) 0.0083(9) 0.0050(10) 0.0010(10)
Si3' 0.0283(12) 0.0286(12) 0.0342(13) 0.0120(10) 0.0104(10) 0.0077(9)
Si4' 0.0313(12) 0.0311(12) 0.0266(12) 0.0125(10) 0.0040(10) 0.0088(10)
O1' 0.041(4) 0.019(3) 0.031(3) 0.012(2) 0.003(3) 0.007(2)
O2' 0.027(3) 0.016(3) 0.033(3) 0.006(2) 0.000(2) -0.002(2)
O3' 0.040(4) 0.035(3) 0.030(3) 0.009(3) 0.016(3) 0.012(3)
O4' 0.042(3) 0.033(3) 0.025(3) 0.010(2) 0.016(3) 0.021(3)
N1' 0.012(3) 0.031(3) 0.028(3) 0.012(3) -0.003(3) 0.012(3)
N2' 0.023(3) 0.021(3) 0.026(3) 0.012(3) 0.006(3) 0.007(3)
C1' 0.038(6) 0.070(8) 0.077(9) 0.031(7) 0.007(6) 0.028(6)
C2' 0.057(6) 0.039(5) 0.028(5) 0.018(4) 0.011(4) 0.025(5)
C3' 0.067(7) 0.056(6) 0.035(5) 0.015(5) 0.018(5) 0.042(6)
C4' 0.082(9) 0.043(6) 0.036(6) 0.007(5) -0.001(6) 0.007(6)
C5' 0.073(8) 0.026(5) 0.049(6) 0.008(4) 0.009(6) 0.012(5)
C6' 0.061(8) 0.054(7) 0.069(9) 0.016(6) 0.038(7) -0.007(6)
C7' 0.046(6) 0.037(5) 0.043(6) 0.019(4) 0.026(5) 0.020(4)
C8' 0.045(6) 0.027(4) 0.035(5) 0.002(4) 0.010(4) 0.004(4)
C9' 0.028(5) 0.072(8) 0.081(9) 0.041(7) 0.010(5) 0.010(5)
C10' 0.072(8) 0.052(6) 0.041(6) 0.020(5) 0.012(5) 0.035(6)
C11' 0.047(7) 0.089(10) 0.070(8) 0.065(8) 0.004(6) 0.005(6)
C12' 0.068(8) 0.056(7) 0.026(5) 0.008(5) -0.007(5) 0.015(6)
C13' 0.064(6) 0.049(6) 0.036(5) 0.001(4) 0.022(5) 0.013(4)
C14' 0.068(8) 0.077(10) 0.026(6) 0.017(5) 0.020(6) 0.044(7)
C14" 0.080(15) 0.060(10) 0.027(13) 0.018(9) 0.029(12) 0.042(10)
C15' 0.077(7) 0.080(8) 0.065(8) 0.026(6) 0.048(6) 0.028(6)
C16' 0.050(6) 0.056(6) 0.048(6) 0.022(4) 0.027(5) 0.014(4)
C17' 0.047(6) 0.042(5) 0.041(5) 0.012(4) 0.017(4) 0.026(5)
C18' 0.067(8) 0.098(11) 0.042(7) -0.002(6) 0.017(6) 0.050(8)
C19' 0.128(14) 0.098(11) 0.040(7) 0.028(7) 0.044(8) 0.068(11)
C20' 0.047(6) 0.042(5) 0.031(5) 0.014(4) 0.009(4) 0.013(4)

loop_
_atom_type_symbol
_atom_type_description
_atom_type_scat_dispersion_real
_atom_type_scat_dispersion_imag
_atom_type_scat_source
C C 0.0033 0.0016 'International Tables Vol C Tables 4.2.6.8 and 6.1.1.4'
H H 0.0000 0.0000 'International Tables Vol C Tables 4.2.6.8 and 6.1.1.4'
N N 0.0061 0.0033 'International Tables Vol C Tables 4.2.6.8 and 6.1.1.4'
O O 0.0106 0.0060 'International Tables Vol C Tables 4.2.6.8 and 6.1.1.4'
Si Si 0.0817 0.0704 'International Tables Vol C Tables 4.2.6.8 and 6.1.1.4'
U U -9.6767 9.6646 'International Tables Vol C Tables 4.2.6.8 and 6.1.1.4'

loop_
_geom_angle_atom_site_label_1
_geom_angle_atom_site_label_2
_geom_angle_atom_site_label_3
_geom_angle
O2 U1 O1 179.1(3)
O2 U1 N1 91.6(3)
O1 U1 N1 87.5(3)
O2 U1 N2 92.0(3)
O1 U1 N2 89.0(3)
N1 U1 N2 175.6(2)
O2 U1 O4 87.4(2)
O1 U1 O4 92.6(2)
N1 U1 O4 88.9(2)
N2 U1 O4 88.6(2)
O2 U1 O3 85.5(2)
O1 U1 O3 94.5(2)
N1 U1 O3 92.5(2)
N2 U1 O3 90.4(2)
O4 U1 O3 172.8(2)
O2 U1 Si4 118.4(2)
O1 U1 Si4 62.5(2)
N1 U1 Si4 149.03(17)
N2 U1 Si4 26.99(18)
O4 U1 Si4 85.20(15)
O3 U1 Si4 97.08(15)
N1 Si1 C3 111.2(4)
N1 Si1 C2 114.7(4)
C3 Si1 C2 105.5(5)
N1 Si1 C1 112.6(4)
C3 Si1 C1 109.1(5)
C2 Si1 C1 103.3(5)
N1 Si2 C4 111.7(4)
N1 Si2 C5 114.4(5)
C4 Si2 C5 107.2(6)
N1 Si2 C6 112.1(4)
C4 Si2 C6 108.9(5)
C5 Si2 C6 102.0(6)
N2 Si3 C8 115.6(4)
N2 Si3 C7 113.4(4)
C8 Si3 C7 104.1(6)
N2 Si3 C9 110.2(4)
C8 Si3 C9 104.2(5)
C7 Si3 C9 108.7(6)
N2 Si4 C11 114.7(4)
N2 Si4 C12 111.1(4)
C11 Si4 C12 105.0(5)
N2 Si4 C10 112.0(4)
C11 Si4 C10 103.5(5)
C12 Si4 C10 110.1(5)
N2 Si4 U1 37.4(2)
C11 Si4 U1 151.1(4)
C12 Si4 U1 96.0(3)
C10 Si4 U1 87.3(3)
C16 O3 C13 110.3(7)
C16 O3 U1 128.5(5)
C13 O3 U1 121.2(5)
C20 O4 C17 110.5(6)
C20 O4 U1 121.2(5)
C17 O4 U1 128.2(5)
Si1 N1 Si2 117.5(4)
Si1 N1 U1 123.8(4)
Si2 N1 U1 118.6(3)
Si4 N2 Si3 118.3(4)
Si4 N2 U1 115.6(4)
Si3 N2 U1 126.0(4)
O3 C13 C14 104.6(8)
C13 C14 C15 102.9(8)
C16 C15 C14 102.7(9)
O3 C16 C15 105.0(8)
O4 C17 C18 104.5(7)
C17 C18 C19 103.3(8)
C20 C19 C18 103.2(8)
O4 C20 C19 104.0(7)
O1' U1' O2' 179.3(3)
O1' U1' N2' 93.8(3)
O2' U1' N2' 86.1(2)
O1' U1' N1' 92.4(3)
O2' U1' N1' 87.7(3)
N2' U1' N1' 173.8(2)
O1' U1' O4' 87.8(3)
O2' U1' O4' 91.5(2)
N2' U1' O4' 91.5(2)
N1' U1' O4' 88.5(2)
O1' U1' O3' 88.4(3)
O2' U1' O3' 92.3(3)
N2' U1' O3' 88.2(2)
N1' U1' O3' 92.2(2)
O4' U1' O3' 176.2(2)
O1' U1' Si1' 117.8(2)
O2' U1' Si1' 62.38(19)
N2' U1' Si1' 147.15(16)
N1' U1' Si1' 27.03(17)
O4' U1' Si1' 97.98(15)
O3' U1' Si1' 84.24(16)
O1' U1' Si3' 119.7(2)
O2' U1' Si3' 60.08(19)
N2' U1' Si3' 27.17(16)
N1' U1' Si3' 146.83(18)
O4' U1' Si3' 84.89(16)
O3' U1' Si3' 96.50(16)
Si1' U1' Si3' 122.44(6)
N1' Si1' C1' 113.8(5)
N1' Si1' C3' 113.2(4)
C1' Si1' C3' 102.1(6)
N1' Si1' C2' 111.2(4)
C1' Si1' C2' 108.1(6)
C3' Si1' C2' 107.9(5)
N1' Si1' U1' 37.1(2)
C1' Si1' U1' 147.5(4)
C3' Si1' U1' 85.5(3)
C2' Si1' U1' 99.1(3)
N1' Si2' C5' 114.4(4)
N1' Si2' C4' 111.7(5)
C5' Si2' C4' 102.1(6)
N1' Si2' C6' 112.9(5)
C5' Si2' C6' 105.5(6)
C4' Si2' C6' 109.5(7)
N2' Si3' C9' 116.3(5)
N2' Si3' C8' 112.0(4)
C9' Si3' C8' 104.2(6)
N2' Si3' C7' 112.1(4)
C9' Si3' C7' 102.3(5)
C8' Si3' C7' 109.2(4)
N2' Si3' U1' 36.2(2)
C9' Si3' U1' 150.8(4)
C8' Si3' U1' 98.5(3)
C7' Si3' U1' 87.0(3)
N2' Si4' C12' 113.2(5)
N2' Si4' C10' 111.3(4)
C12' Si4' C10' 108.6(6)
N2' Si4' C11' 114.7(4)
C12' Si4' C11' 102.1(6)
C10' Si4' C11' 106.3(7)
C13' O3' C16' 109.7(8)
C13' O3' U1' 127.2(6)
C16' O3' U1' 123.1(6)
C20' O4' C17' 109.4(7)
C20' O4' U1' 126.5(5)
C17' O4' U1' 123.9(5)
Si1' N1' Si2' 119.5(4)
Si1' N1' U1' 115.8(4)
Si2' N1' U1' 124.6(3)
Si4' N2' Si3' 119.8(4)
Si4' N2' U1' 123.6(3)
Si3' N2' U1' 116.6(3)
O3' C13' C14" 106.4(13)
O3' C13' C14' 103.1(10)
C14" C13' C14' 32.7(14)
C15' C14' C13' 105.7(11)
C13' C14" C15' 104.3(14)
C14' C15' C16' 102.8(11)
C14' C15' C14" 33.3(15)
C16' C15' C14" 108.0(12)
O3' C16' C15' 105.5(10)
O4' C17' C18' 104.8(8)
C19' C18' C17' 106.8(9)
C18' C19' C20' 104.7(11)
O4' C20' C19' 106.0(8)

loop_
_geom_bond_atom_site_label_1
_geom_bond_atom_site_label_2
_geom_bond_distance
U1 O2 1.787(6)
U1 O1 1.794(6)
U1 N1 2.298(7)
U1 N2 2.325(7)
U1 O4 2.423(5)
U1 O3 2.445(6)
U1 Si4 3.450(2)
Si1 N1 1.726(7)
Si1 C3 1.869(10)
Si1 C2 1.879(11)
Si1 C1 1.904(10)
Si2 N1 1.754(7)
Si2 C4 1.869(9)
Si2 C5 1.870(11)
Si2 C6 1.879(10)
Si3 N2 1.739(7)
Si3 C8 1.844(10)
Si3 C7 1.877(11)
Si3 C9 1.886(10)
Si4 N2 1.736(8)
Si4 C11 1.878(11)
Si4 C12 1.879(10)
Si4 C10 1.882(10)
O3 C16 1.452(11)
O3 C13 1.457(11)
O4 C20 1.470(10)
O4 C17 1.473(10)
C13 C14 1.508(14)
C14 C15 1.519(16)
C15 C16 1.509(13)
C17 C18 1.511(13)
C18 C19 1.525(15)
C19 C20 1.510(12)
U1' O1' 1.786(5)
U1' O2' 1.798(6)
U1' N2' 2.286(7)
U1' N1' 2.295(6)
U1' O4' 2.441(6)
U1' O3' 2.451(6)
U1' Si1' 3.421(2)
U1' Si3' 3.458(3)
Si1' N1' 1.727(7)
Si1' C1' 1.866(12)
Si1' C3' 1.870(11)
Si1' C2' 1.879(10)
Si2' N1' 1.748(7)
Si2' C5' 1.868(11)
Si2' C4' 1.870(12)
Si2' C6' 1.896(11)
Si3' N2' 1.766(7)
Si3' C9' 1.863(11)
Si3' C8' 1.876(10)
Si3' C7' 1.887(10)
Si4' N2' 1.729(7)
Si4' C12' 1.863(11)
Si4' C10' 1.868(11)
Si4' C11' 1.889(11)
O3' C13' 1.448(12)
O3' C16' 1.471(13)
O4' C20' 1.435(11)
O4' C17' 1.460(10)
C13' C14" 1.499(18)
C13' C14' 1.527(14)
C14' C15' 1.454(15)
C14" C15' 1.510(18)
C15' C16' 1.497(16)
C17' C18' 1.499(15)
C18' C19' 1.449(19)
C19' C20' 1.483(16)
